data_7208358
loop_
_publ_author_name
'Jarvis, A. G.'
'Sparkes, H. A.'
'Tallentire, S. E.'
'Hatcher, L. E.'
'Warren, M. R.'
'Raithby, P. R.'
'Allan, D. R.'
'Whitwood, A. C.'
'Cockett, M. C. R.'
'Duckett, S. B.'
'Clark, J. L.'
'Fairlamb, I. J. S.'

_publ_section_title
;
 Photochemical-mediated solid-state [2+2]-cycloaddition reactions of an
 unsymmetrical dibenzylidene acetone (monothiophos-dba)
;
_journal_issue 17
_journal_name_full CrystEngComm
_journal_page_first 5564
_journal_paper_doi 10.1039/c2ce25480h
_journal_volume 14
_journal_year 2012
_chemical_formula_moiety 'C29 H23 O P S'
_chemical_formula_sum 'C29 H23 O P S'
_chemical_formula_weight 450.5
_chemical_name_systematic
;
?
;
_space_group_crystal_system monoclinic
_space_group_IT_number 14
_space_group_name_Hall '-P 2yn'
_space_group_name_H-M_alt 'P 1 21/n 1'
_symmetry_space_group_name_Hall '-P 2yn'
_symmetry_space_group_name_H-M 'P 1 21/n 1'
_atom_sites_solution_hydrogens geom
_atom_sites_solution_primary direct
_atom_sites_solution_secondary difmap
_audit_creation_method 'WinGX routine CIF_UPDATE'
_cell_angle_alpha 90.00
_cell_angle_beta 102.040(3)
_cell_angle_gamma 90.00
_cell_formula_units_Z 4
_cell_length_a 9.3833(3)
_cell_length_b 17.1058(4)
_cell_length_c 14.6168(3)
_cell_measurement_reflns_used 4001
_cell_measurement_temperature 110.0
_cell_measurement_theta_max 27.4233
_cell_measurement_theta_min 3.0828
_cell_volume 2294.52(11)
_computing_cell_refinement
;
CrysAlisPro, Oxford Diffraction Ltd.,
Version 1.171.34.40 (release 27-08-2010 CrysAlis171 .NET)
(compiled Aug 27 2010,11:50:40)
;
_computing_data_collection
;
CrysAlisPro, Oxford Diffraction Ltd.,
Version 1.171.34.40 (release 27-08-2010 CrysAlis171 .NET)
(compiled Aug 27 2010,11:50:40)
;
_computing_data_reduction
;
CrysAlisPro, Oxford Diffraction Ltd.,
Version 1.171.34.40 (release 27-08-2010 CrysAlis171 .NET)
(compiled Aug 27 2010,11:50:40)
;
_computing_molecular_graphics
;
O. V. Dolomanov, L. J. Bourhis, R. J. Gildea, J. A. K. Howard and H. Puschmann,
OLEX2: a complete structure solution, refinement and analysis program.
J. Appl. Cryst. (2009). 42, 339-341.
;
_computing_publication_material
;
O. V. Dolomanov, L. J. Bourhis, R. J. Gildea, J. A. K. Howard and H. Puschmann,
OLEX2: a complete structure solution, refinement and analysis program.
J. Appl. Cryst. (2009). 42, 339-341.
;
_computing_structure_refinement 'SHELXL-97 (Sheldrick, 1997)'
_computing_structure_solution 'A short history of SHELX (Sheldrick, 2007)/Bruker'
_diffrn_ambient_temperature 110.0
_diffrn_detector_area_resol_mean 16.1450
_diffrn_measured_fraction_theta_full 0.989
_diffrn_measured_fraction_theta_max 0.989
_diffrn_measurement_details
;
1 omega -90.00 10.00 1.0000 43.5400
omega____ theta____ kappa____ phi______ frames
- -20.1438 -77.0000 90.0000 100

2 omega -69.00 31.00 1.0000 43.5400
omega____ theta____ kappa____ phi______ frames
- -20.1438 0.0000 -120.0000 100
;
_diffrn_measurement_device_type 'SuperNova, Single source at offset), Eos'
_diffrn_measurement_method '\w scans'
_diffrn_orient_matrix_UB_11 0.0401562000
_diffrn_orient_matrix_UB_12 0.0181148000
_diffrn_orient_matrix_UB_13 -0.0303107000
_diffrn_orient_matrix_UB_21 0.0656249000
_diffrn_orient_matrix_UB_22 -0.0061780000
_diffrn_orient_matrix_UB_23 0.0333458000
_diffrn_orient_matrix_UB_31 0.0085897000
_diffrn_orient_matrix_UB_32 -0.0367707000
_diffrn_orient_matrix_UB_33 -0.0206049000
_diffrn_radiation_monochromator mirror
_diffrn_radiation_type 'Mo K\a'
_diffrn_radiation_wavelength 0.7107
_diffrn_reflns_av_R_equivalents 0.0257
_diffrn_reflns_av_unetI/netI 0.0508
_diffrn_reflns_limit_h_max 5
_diffrn_reflns_limit_h_min -12
_diffrn_reflns_limit_k_max 22
_diffrn_reflns_limit_k_min -19
_diffrn_reflns_limit_l_max 18
_diffrn_reflns_limit_l_min -12
_diffrn_reflns_number 9051
_diffrn_reflns_theta_full 27.48
_diffrn_reflns_theta_max 27.48
_diffrn_reflns_theta_min 3.09
_diffrn_source 'SuperNova (Mo) X-ray Source'
_exptl_absorpt_coefficient_mu 0.231
_exptl_absorpt_correction_T_max 1.00000
_exptl_absorpt_correction_T_min 0.92996
_exptl_absorpt_correction_type multi-scan
_exptl_absorpt_process_details
;
CrysAlisPro, Oxford Diffraction Ltd.,
Version 1.171.34.40 (release 27-08-2010 CrysAlis171 .NET)
(compiled Aug 27 2010,11:50:40)
Empirical absorption correction using spherical harmonics,
implemented in SCALE3 ABSPACK scaling algorithm.
;
_exptl_crystal_colour yellow
_exptl_crystal_density_diffrn 1.304
_exptl_crystal_density_method 'not measured'
_exptl_crystal_description block
_exptl_crystal_F_000 944
_exptl_crystal_size_max 0.1
_exptl_crystal_size_mid 0.09
_exptl_crystal_size_min 0.08
_refine_diff_density_max 0.764
_refine_diff_density_min -0.617
_refine_diff_density_rms 0.065
_refine_ls_extinction_method none
_refine_ls_goodness_of_fit_ref 1.034
_refine_ls_hydrogen_treatment constr
_refine_ls_matrix_type full
_refine_ls_number_parameters 326
_refine_ls_number_reflns 5202
_refine_ls_number_restraints 14
_refine_ls_restrained_S_all 1.037
_refine_ls_R_factor_all 0.0836
_refine_ls_R_factor_gt 0.0600
_refine_ls_shift/su_max 0.000
_refine_ls_shift/su_mean 0.000
_refine_ls_structure_factor_coef Fsqd
_refine_ls_weighting_details 'calc w=1/[\s^2^(Fo^2^)+(0.0544P)^2^+2.7000P] where P=(Fo^2^+2Fc^2^)/3'
_refine_ls_weighting_scheme calc
_refine_ls_wR_factor_gt 0.1346
_refine_ls_wR_factor_ref 0.1517
_reflns_number_gt 3936
_reflns_number_total 5202
_reflns_threshold_expression >2sigma(I)
_cod_data_source_file c2ce25480h.txt
_cod_data_source_block ijf1038
_cod_depositor_comments
;
The following automatic conversions were performed:
'__chemical_name_systematic' tag replaced with
'_chemical_name_systematic'.

Automatic conversion script
Id: cif_correct_tags 1440 2010-10-19 06:21:57Z saulius 
;
_cod_original_cell_volume 2294.51(10)
_cod_database_code 7208358
_reflns_odcompleteness_completeness 97.87
_reflns_odcompleteness_iscentric 1
_reflns_odcompleteness_theta 27.50

loop_
_space_group_symop_id
_space_group_symop_operation_xyz
1 'x, y, z'
2 '-x+1/2, y+1/2, -z+1/2'
3 '-x, -y, -z'
4 'x-1/2, -y-1/2, z-1/2'

loop_
_atom_site_label
_atom_site_type_symbol
_atom_site_fract_x
_atom_site_fract_y
_atom_site_fract_z
_atom_site_U_iso_or_equiv
_atom_site_adp_type
_atom_site_occupancy
_atom_site_symmetry_multiplicity
_atom_site_calc_flag
_atom_site_refinement_flags
_atom_site_disorder_assembly
_atom_site_disorder_group
C1 C 0.6080(5) 0.1211(5) 0.3461(6) 0.0229(11) Uani 0.752(2) 1 d P A 2
C1A C 0.645(2) 0.1184(17) 0.341(2) 0.0229(11) Uani 0.248(2) 1 d P A 1
C2 C 0.7520(7) 0.1404(3) 0.3442(4) 0.0309(11) Uani 0.752(2) 1 d P A 2
H2 H 0.7804 0.1441 0.2856 0.037 Uiso 0.752(2) 1 calc PR A 2
C2A C 0.761(3) 0.1601(12) 0.3239(16) 0.0309(11) Uani 0.248(2) 1 d P A 1
H2A H 0.7685 0.1735 0.2619 0.037 Uiso 0.248(2) 1 calc PR A 1
C3 C 0.8551(5) 0.1546(3) 0.4262(3) 0.0394(11) Uani 0.752(2) 1 d P A 2
H3 H 0.9526 0.1672 0.4232 0.047 Uiso 0.752(2) 1 calc PR A 2
C3A C 0.8673(18) 0.1822(10) 0.3991(12) 0.0394(11) Uani 0.248(2) 1 d P A 1
H3A H 0.9514 0.2095 0.3901 0.047 Uiso 0.248(2) 1 calc PR A 1
C4 C 0.8150(6) 0.1501(3) 0.5116(4) 0.0358(12) Uani 0.752(2) 1 d P A 2
H4 H 0.8848 0.1598 0.5676 0.043 Uiso 0.752(2) 1 calc PR A 2
C4A C 0.850(2) 0.1641(12) 0.4874(14) 0.0358(12) Uani 0.248(2) 1 d P A 1
H4A H 0.9191 0.1821 0.5400 0.043 Uiso 0.248(2) 1 calc PR A 1
C5 C 0.6742(6) 0.1316(3) 0.5156(3) 0.0340(11) Uani 0.752(2) 1 d P A 2
H5 H 0.6479 0.1293 0.5749 0.041 Uiso 0.752(2) 1 calc PR A 2
C5A C 0.7314(18) 0.1197(9) 0.5010(9) 0.026(3) Uani 0.248(2) 1 d P A 1
H5A H 0.7229 0.1068 0.5629 0.031 Uiso 0.248(2) 1 calc PR A 1
C6 C 0.5681(5) 0.1160(2) 0.4352(3) 0.0300(8) Uani 0.752(2) 1 d P A 2
C6A C 0.6237(15) 0.0936(8) 0.4244(9) 0.0300(8) Uani 0.248(2) 1 d P A 1
C7 C 0.4163(4) 0.0962(2) 0.4428(2) 0.0294(7) Uani 0.752(2) 1 d P A 2
H7 H 0.3449 0.0954 0.3862 0.035 Uiso 0.752(2) 1 calc PR A 2
C7A C 0.5009(12) 0.0410(6) 0.4414(7) 0.0294(7) Uani 0.248(2) 1 d P . 1
H7A H 0.4143 0.0445 0.3884 0.035 Uiso 0.248(2) 1 calc PR A 1
C8 C 0.3707(5) 0.0794(2) 0.5211(3) 0.0344(8) Uani 0.752(2) 1 d P A 2
H8 H 0.4353 0.0814 0.5804 0.041 Uiso 0.752(2) 1 calc PR A 2
C8A C 0.4545(14) 0.0441(7) 0.5368(8) 0.0344(8) Uani 0.248(2) 1 d P . 1
H8A H 0.5190 0.0803 0.5807 0.041 Uiso 0.248(2) 1 calc PR A 1
C9 C 0.2183(5) 0.0579(2) 0.5124(3) 0.0291(8) Uani 0.752(2) 1 d PU A 2
C9A C 0.2993(18) 0.0634(7) 0.5316(8) 0.0291(8) Uani 0.248(2) 1 d PU A 1
C10 C 0.1600(4) 0.0549(2) 0.5980(2) 0.0293(7) Uani 0.752(2) 1 d PD A 2
H10 H 0.0698 0.0288 0.5952 0.035 Uiso 0.752(2) 1 calc PR A 2
C10A C 0.2841(11) 0.0843(6) 0.6343(7) 0.0293(7) Uani 0.248(2) 1 d PD A 1
H10A H 0.3637 0.1056 0.6782 0.035 Uiso 0.248(2) 1 calc PR A 1
C11 C 0.2261(4) 0.0867(2) 0.6807(2) 0.0255(7) Uani 0.752(2) 1 d PD A 2
H11 H 0.3193 0.1092 0.6826 0.031 Uiso 0.752(2) 1 calc PR A 2
C11A C 0.1580(11) 0.0712(7) 0.6572(8) 0.0255(7) Uani 0.248(2) 1 d PD A 1
H11A H 0.0795 0.0528 0.6101 0.031 Uiso 0.248(2) 1 calc PR A 1
C12 C 0.1717(3) 0.0908(3) 0.7683(2) 0.0259(9) Uani 0.752(2) 1 d PGD A 2
C17 C 0.2528(5) 0.1316(3) 0.8438(2) 0.0307(9) Uani 0.752(2) 1 d PG A 2
H17 H 0.3407 0.1568 0.8381 0.037 Uiso 0.752(2) 1 calc PR A 2
C16 C 0.2053(8) 0.1354(4) 0.9276(2) 0.0364(11) Uani 0.752(2) 1 d PG A 2
H16 H 0.2608 0.1633 0.9792 0.044 Uiso 0.752(2) 1 calc PR A 2
C15 C 0.0768(10) 0.0985(5) 0.9360(4) 0.0353(13) Uani 0.752(2) 1 d PG A 2
H15 H 0.0443 0.1011 0.9933 0.042 Uiso 0.752(2) 1 calc PR A 2
C14 C -0.0043(7) 0.0577(5) 0.8606(5) 0.0356(11) Uani 0.752(2) 1 d PG A 2
H14 H -0.0922 0.0324 0.8663 0.043 Uiso 0.752(2) 1 calc PR A 2
C13 C 0.0431(4) 0.0538(4) 0.7767(4) 0.0320(10) Uani 0.752(2) 1 d PG A 2
H13 H -0.0123 0.0260 0.7252 0.038 Uiso 0.752(2) 1 calc PR A 2
C12A C 0.1319(14) 0.0838(13) 0.7527(7) 0.0259(9) Uani 0.248(2) 1 d PGD A 1
C17A C 0.2262(16) 0.1287(12) 0.8180(9) 0.0307(9) Uani 0.248(2) 1 d PG A 1
H17A H 0.3107 0.1510 0.8024 0.037 Uiso 0.248(2) 1 calc PR A 1
C16A C 0.197(3) 0.1410(14) 0.9063(9) 0.0364(11) Uani 0.248(2) 1 d PG A 1
H16A H 0.2613 0.1717 0.9509 0.044 Uiso 0.248(2) 1 calc PR A 1
C15A C 0.073(3) 0.1084(19) 0.9292(13) 0.0353(13) Uani 0.248(2) 1 d PG A 1
H15A H 0.0532 0.1168 0.9895 0.042 Uiso 0.248(2) 1 calc PR A 1
C14A C -0.021(3) 0.0635(19) 0.8639(17) 0.0356(11) Uani 0.248(2) 1 d PG A 1
H14A H -0.1055 0.0412 0.8796 0.043 Uiso 0.248(2) 1 calc PR A 1
C13A C 0.0083(17) 0.0512(14) 0.7757(14) 0.0320(10) Uani 0.248(2) 1 d PG A 1
H13A H -0.0561 0.0205 0.7311 0.038 Uiso 0.248(2) 1 calc PR A 1
C18 C 0.5724(3) 0.12473(15) 0.14270(17) 0.0266(5) Uani 1 1 d . A .
C19 C 0.6156(3) 0.06672(17) 0.08867(19) 0.0349(6) Uani 1 1 d . . .
H19 H 0.5970 0.0135 0.1005 0.042 Uiso 1 1 calc R . .
C20 C 0.6857(4) 0.08580(19) 0.0173(2) 0.0416(7) Uani 1 1 d . . .
H20 H 0.7149 0.0456 -0.0197 0.050 Uiso 1 1 calc R . .
C21 C 0.7134(3) 0.16238(19) -0.0003(2) 0.0385(7) Uani 1 1 d . . .
H21 H 0.7619 0.1751 -0.0493 0.046 Uiso 1 1 calc R . .
C22 C 0.6708(3) 0.22110(18) 0.0533(2) 0.0391(7) Uani 1 1 d . . .
H22 H 0.6898 0.2742 0.0410 0.047 Uiso 1 1 calc R . .
C23 C 0.6003(3) 0.20249(16) 0.1249(2) 0.0348(6) Uani 1 1 d . . .
H23 H 0.5712 0.2428 0.1618 0.042 Uiso 1 1 calc R . .
C24 C 0.3352(3) 0.16595(15) 0.23268(16) 0.0241(5) Uani 1 1 d . A .
C25 C 0.3582(3) 0.24260(15) 0.26474(17) 0.0292(6) Uani 1 1 d . . .
H25 H 0.4539 0.2602 0.2914 0.035 Uiso 1 1 calc R . .
C26 C 0.2411(3) 0.29299(16) 0.25753(19) 0.0359(6) Uani 1 1 d . . .
H26 H 0.2566 0.3456 0.2781 0.043 Uiso 1 1 calc R . .
C27 C 0.1011(4) 0.26682(19) 0.2203(2) 0.0423(7) Uani 1 1 d . . .
H27 H 0.0210 0.3016 0.2160 0.051 Uiso 1 1 calc R . .
C28 C 0.0770(3) 0.1909(2) 0.1897(2) 0.0446(8) Uani 1 1 d . . .
H28 H -0.0191 0.1731 0.1646 0.053 Uiso 1 1 calc R . .
C29 C 0.1949(3) 0.14046(16) 0.19587(19) 0.0333(6) Uani 1 1 d . . .
H29 H 0.1791 0.0881 0.1747 0.040 Uiso 1 1 calc R . .
O1 O 0.1379(4) 0.04423(18) 0.4364(2) 0.0423(7) Uani 0.752(2) 1 d P A 2
O1A O 0.2060(12) 0.0620(6) 0.4564(8) 0.0423(7) Uani 0.248(2) 1 d P A 1
P1 P 0.48476(7) 0.09727(4) 0.23791(4) 0.02363(17) Uani 1 1 d . . .
S1 S 0.41764(8) -0.01124(4) 0.22819(5) 0.03444(19) Uani 1 1 d . A .

loop_
_atom_site_aniso_label
_atom_site_aniso_U_11
_atom_site_aniso_U_22
_atom_site_aniso_U_33
_atom_site_aniso_U_23
_atom_site_aniso_U_13
_atom_site_aniso_U_12
C1 0.013(3) 0.0219(14) 0.0299(17) 0.0030(12) -0.004(3) 0.000(3)
C1A 0.013(3) 0.0219(14) 0.0299(17) 0.0030(12) -0.004(3) 0.000(3)
C2 0.0208(18) 0.035(3) 0.036(3) -0.0026(19) 0.0036(19) 0.000(2)
C2A 0.0208(18) 0.035(3) 0.036(3) -0.0026(19) 0.0036(19) 0.000(2)
C3 0.0198(17) 0.048(3) 0.045(3) -0.008(2) -0.0050(19) -0.004(2)
C3A 0.0198(17) 0.048(3) 0.045(3) -0.008(2) -0.0050(19) -0.004(2)
C4 0.029(3) 0.040(3) 0.030(3) -0.004(2) -0.0114(19) 0.002(2)
C4A 0.029(3) 0.040(3) 0.030(3) -0.004(2) -0.0114(19) 0.002(2)
C5 0.040(3) 0.033(2) 0.025(2) -0.0006(17) -0.003(2) 0.001(2)
C5A 0.021(8) 0.038(7) 0.014(5) -0.001(5) -0.005(5) 0.011(7)
C6 0.035(3) 0.028(2) 0.0240(16) 0.0024(15) 0.0001(16) -0.0038(16)
C6A 0.035(3) 0.028(2) 0.0240(16) 0.0024(15) 0.0001(16) -0.0038(16)
C7 0.0293(18) 0.0331(17) 0.0247(15) -0.0022(13) 0.0033(14) 0.0023(14)
C7A 0.0293(18) 0.0331(17) 0.0247(15) -0.0022(13) 0.0033(14) 0.0023(14)
C8 0.032(2) 0.043(2) 0.0284(18) -0.0025(15) 0.0050(17) -0.0065(16)
C8A 0.032(2) 0.043(2) 0.0284(18) -0.0025(15) 0.0050(17) -0.0065(16)
C9 0.0294(16) 0.0280(13) 0.0248(14) -0.0004(11) -0.0061(13) -0.0019(14)
C9A 0.0294(16) 0.0280(13) 0.0248(14) -0.0004(11) -0.0061(13) -0.0019(14)
C10 0.0314(18) 0.0268(16) 0.0264(17) 0.0031(13) -0.0013(14) 0.0019(14)
C10A 0.0314(18) 0.0268(16) 0.0264(17) 0.0031(13) -0.0013(14) 0.0019(14)
C11 0.021(2) 0.0263(17) 0.0265(17) 0.0023(13) -0.0018(15) -0.0011(15)
C11A 0.021(2) 0.0263(17) 0.0265(17) 0.0023(13) -0.0018(15) -0.0011(15)
C12 0.016(2) 0.0302(19) 0.0274(18) -0.0006(17) -0.0042(17) 0.003(2)
C17 0.024(2) 0.0412(17) 0.024(3) -0.004(2) -0.0023(18) -0.0033(17)
C16 0.0332(19) 0.046(2) 0.028(2) -0.003(2) 0.001(2) -0.0018(16)
C15 0.0365(17) 0.037(3) 0.0336(17) 0.0010(18) 0.0101(15) 0.002(2)
C14 0.025(2) 0.036(2) 0.0456(18) -0.0025(14) 0.0084(15) 0.002(2)
C13 0.018(3) 0.0336(16) 0.0409(16) -0.0017(12) -0.001(2) -0.001(2)
C12A 0.016(2) 0.0302(19) 0.0274(18) -0.0006(17) -0.0042(17) 0.003(2)
C17A 0.024(2) 0.0412(17) 0.024(3) -0.004(2) -0.0023(18) -0.0033(17)
C16A 0.0332(19) 0.046(2) 0.028(2) -0.003(2) 0.001(2) -0.0018(16)
C15A 0.0365(17) 0.037(3) 0.0336(17) 0.0010(18) 0.0101(15) 0.002(2)
C14A 0.025(2) 0.036(2) 0.0456(18) -0.0025(14) 0.0084(15) 0.002(2)
C13A 0.018(3) 0.0336(16) 0.0409(16) -0.0017(12) -0.001(2) -0.001(2)
C18 0.0209(13) 0.0294(13) 0.0280(12) -0.0009(10) 0.0014(10) 0.0042(10)
C19 0.0399(17) 0.0318(14) 0.0309(14) -0.0062(11) 0.0026(12) 0.0026(13)
C20 0.0468(19) 0.0452(17) 0.0335(15) -0.0111(13) 0.0101(14) 0.0079(14)
C21 0.0329(16) 0.0539(18) 0.0305(14) -0.0013(13) 0.0107(12) 0.0033(14)
C22 0.0364(17) 0.0388(16) 0.0468(17) 0.0020(13) 0.0192(14) 0.0000(13)
C23 0.0346(16) 0.0302(14) 0.0439(16) -0.0021(12) 0.0180(13) 0.0037(12)
C24 0.0234(13) 0.0306(13) 0.0184(11) 0.0011(9) 0.0041(9) -0.0001(10)
C25 0.0337(15) 0.0298(13) 0.0245(12) 0.0000(10) 0.0071(11) -0.0003(11)
C26 0.0470(18) 0.0298(14) 0.0335(14) -0.0009(11) 0.0143(13) 0.0066(13)
C27 0.0399(18) 0.0456(17) 0.0445(17) 0.0035(14) 0.0155(14) 0.0166(14)
C28 0.0259(15) 0.0520(19) 0.0543(19) -0.0017(15) 0.0047(14) 0.0063(14)
C29 0.0302(15) 0.0338(14) 0.0344(14) -0.0046(11) 0.0029(12) 0.0004(12)
O1 0.045(2) 0.0433(17) 0.0303(15) -0.0049(12) -0.0102(14) -0.0040(15)
O1A 0.045(2) 0.0433(17) 0.0303(15) -0.0049(12) -0.0102(14) -0.0040(15)
P1 0.0219(3) 0.0231(3) 0.0230(3) 0.0009(2) -0.0019(2) -0.0010(3)
S1 0.0277(4) 0.0246(3) 0.0462(4) 0.0001(3) -0.0033(3) -0.0030(3)

loop_
_atom_type_symbol
_atom_type_description
_atom_type_scat_dispersion_real
_atom_type_scat_dispersion_imag
_atom_type_scat_source
C C 0.0033 0.0016 'International Tables Vol C Tables 4.2.6.8 and 6.1.1.4'
H H 0.0000 0.0000 'International Tables Vol C Tables 4.2.6.8 and 6.1.1.4'
O O 0.0106 0.0060 'International Tables Vol C Tables 4.2.6.8 and 6.1.1.4'
P P 0.1023 0.0942 'International Tables Vol C Tables 4.2.6.8 and 6.1.1.4'
S S 0.1246 0.1234 'International Tables Vol C Tables 4.2.6.8 and 6.1.1.4'

loop_
_geom_angle_atom_site_label_1
_geom_angle_atom_site_label_2
_geom_angle_atom_site_label_3
_geom_angle
_geom_angle_site_symmetry_1
_geom_angle_site_symmetry_3
C2 C1 C6 118.0(6) . .
C2 C1 P1 118.9(5) . .
C6 C1 P1 122.9(4) . .
C2A C1A P1 119(2) . .
C6A C1A C2A 127(2) . .
C6A C1A P1 114.1(16) . .
C1 C2 H2 119.2 . .
C3 C2 C1 121.6(6) . .
C3 C2 H2 119.2 . .
C1A C2A H2A 121.0 . .
C1A C2A C3A 118(2) . .
C3A C2A H2A 121.0 . .
C2 C3 H3 120.1 . .
C4 C3 C2 119.8(5) . .
C4 C3 H3 120.1 . .
C2A C3A H3A 120.5 . .
C4A C3A C2A 118.9(17) . .
C4A C3A H3A 120.5 . .
C3 C4 H4 120.0 . .
C5 C4 C3 119.9(5) . .
C5 C4 H4 120.0 . .
C3A C4A H4A 119.5 . .
C3A C4A C5A 120.9(17) . .
C5A C4A H4A 119.5 . .
C4 C5 H5 119.0 . .
C4 C5 C6 122.1(5) . .
C6 C5 H5 119.0 . .
C4A C5A H5A 119.4 . .
C4A C5A C6A 121.2(14) . .
C6A C5A H5A 119.4 . .
C1 C6 C7 121.1(4) . .
C5 C6 C1 118.6(5) . .
C5 C6 C7 120.3(4) . .
C1A C6A C5A 113.6(16) . .
C1A C6A C7A 126.5(16) . .
C5A C6A C7A 119.9(12) . .
C6 C7 H7 116.7 . .
C8 C7 C6 126.6(3) . .
C8 C7 H7 116.7 . .
C6A C7A H7A 111.1 . .
C6A C7A C8A 114.4(10) . 3_656
C6A C7A C8A 119.5(10) . .
C8A C7A H7A 111.1 3_656 .
C8A C7A H7A 111.1 . .
C8A C7A C8A 87.7(9) 3_656 .
C7 C8 H8 121.1 . .
C7 C8 C9 117.7(3) . .
C9 C8 H8 121.1 . .
C7A C8A C7A 92.3(9) 3_656 .
C7A C8A H8A 110.7 . .
C7A C8A H8A 110.7 3_656 .
C9A C8A C7A 114.9(10) . .
C9A C8A C7A 116.5(10) . 3_656
C9A C8A H8A 110.7 . .
C8 C9 C10 117.9(4) . .
O1 C9 C8 122.2(4) . .
O1 C9 C10 119.8(4) . .
C8A C9A C10A 106.5(10) . .
O1A C9A C8A 122.7(12) . .
O1A C9A C10A 130.8(14) . .
C9 C10 H10 117.8 . .
C11 C10 C9 124.4(4) . .
C11 C10 H10 117.8 . .
C9A C10A H10A 121.0 . .
C11A C10A C9A 117.9(11) . .
C11A C10A H10A 121.0 . .
C10 C11 H11 115.9 . .
C10 C11 C12 128.2(3) . .
C12 C11 H11 115.9 . .
C10A C11A H11A 118.3 . .
C10A C11A C12A 123.3(11) . .
C12A C11A H11A 118.3 . .
C17 C12 C11 118.8(3) . .
C17 C12 C13 120.0 . .
C13 C12 C11 121.2(3) . .
C12 C17 H17 120.0 . .
C12 C17 C16 120.0 . .
C16 C17 H17 120.0 . .
C17 C16 H16 120.0 . .
C15 C16 C17 120.0 . .
C15 C16 H16 120.0 . .
C16 C15 H15 120.0 . .
C14 C15 C16 120.0 . .
C14 C15 H15 120.0 . .
C15 C14 H14 120.0 . .
C13 C14 C15 120.0 . .
C13 C14 H14 120.0 . .
C12 C13 H13 120.0 . .
C14 C13 C12 120.0 . .
C14 C13 H13 120.0 . .
C17A C12A C11A 121.4(12) . .
C17A C12A C13A 120.0 . .
C13A C12A C11A 118.6(12) . .
C12A C17A H17A 120.0 . .
C16A C17A C12A 120.0 . .
C16A C17A H17A 120.0 . .
C17A C16A H16A 120.0 . .
C17A C16A C15A 120.0 . .
C15A C16A H16A 120.0 . .
C16A C15A H15A 120.0 . .
C16A C15A C14A 120.0 . .
C14A C15A H15A 120.0 . .
C15A C14A H14A 120.0 . .
C13A C14A C15A 120.0 . .
C13A C14A H14A 120.0 . .
C12A C13A H13A 120.0 . .
C14A C13A C12A 120.0 . .
C14A C13A H13A 120.0 . .
C19 C18 C23 119.4(2) . .
C19 C18 P1 119.0(2) . .
C23 C18 P1 121.5(2) . .
C18 C19 H19 119.9 . .
C18 C19 C20 120.3(3) . .
C20 C19 H19 119.9 . .
C19 C20 H20 119.8 . .
C21 C20 C19 120.4(3) . .
C21 C20 H20 119.8 . .
C20 C21 H21 120.0 . .
C20 C21 C22 119.9(3) . .
C22 C21 H21 120.0 . .
C21 C22 H22 120.0 . .
C21 C22 C23 120.0(3) . .
C23 C22 H22 120.0 . .
C18 C23 H23 120.0 . .
C22 C23 C18 119.9(3) . .
C22 C23 H23 120.0 . .
C25 C24 P1 121.9(2) . .
C29 C24 C25 119.7(2) . .
C29 C24 P1 118.4(2) . .
C24 C25 H25 120.2 . .
C26 C25 C24 119.7(3) . .
C26 C25 H25 120.2 . .
C25 C26 H26 120.0 . .
C25 C26 C27 120.1(3) . .
C27 C26 H26 120.0 . .
C26 C27 H27 119.7 . .
C28 C27 C26 120.6(3) . .
C28 C27 H27 119.7 . .
C27 C28 H28 120.3 . .
C27 C28 C29 119.3(3) . .
C29 C28 H28 120.3 . .
C24 C29 C28 120.6(3) . .
C24 C29 H29 119.7 . .
C28 C29 H29 119.7 . .
C1 P1 C1A 10.9(8) . .
C1 P1 C18 107.7(2) . .
C1 P1 C24 103.8(2) . .
C1 P1 S1 114.6(3) . .
C1A P1 S1 115.0(9) . .
C18 P1 C1A 98.3(8) . .
C18 P1 S1 112.31(9) . .
C24 P1 C1A 112.4(8) . .
C24 P1 C18 105.60(11) . .
C24 P1 S1 112.08(9) . .

loop_
_geom_bond_atom_site_label_1
_geom_bond_atom_site_label_2
_geom_bond_distance
_geom_bond_site_symmetry_2
C1 C2 1.397(7) .
C1 C6 1.431(8) .
C1 P1 1.800(8) .
C1A C2A 1.37(3) .
C1A C6A 1.35(3) .
C1A P1 1.93(3) .
C2 H2 0.9500 .
C2 C3 1.396(8) .
C2A H2A 0.9500 .
C2A C3A 1.37(3) .
C3 H3 0.9500 .
C3 C4 1.379(7) .
C3A H3A 0.9500 .
C3A C4A 1.37(2) .
C4 H4 0.9500 .
C4 C5 1.371(7) .
C4A H4A 0.9500 .
C4A C5A 1.39(2) .
C5 H5 0.9500 .
C5 C6 1.398(6) .
C5A H5A 0.9500 .
C5A C6A 1.42(2) .
C6 C7 1.490(5) .
C6A C7A 1.522(17) .
C7 H7 0.9500 .
C7 C8 1.334(5) .
C7A H7A 1.0000 .
C7A C8A 1.546(15) .
C7A C8A 1.530(16) 3_656
C8 H8 0.9500 .
C8 C9 1.456(5) .
C8A C7A 1.530(16) 3_656
C8A H8A 1.0000 .
C8A C9A 1.480(19) .
C9 C10 1.467(5) .
C9 O1 1.228(5) .
C9A C10A 1.578(16) .
C9A O1A 1.254(15) .
C10 H10 0.9500 .
C10 C11 1.352(4) .
C10A H10A 0.9500 .
C10A C11A 1.315(9) .
C11 H11 0.9500 .
C11 C12 1.476(4) .
C11A H11A 0.9500 .
C11A C12A 1.483(9) .
C12 C17 1.3900 .
C12 C13 1.3900 .
C17 H17 0.9500 .
C17 C16 1.3900 .
C16 H16 0.9500 .
C16 C15 1.3900 .
C15 H15 0.9500 .
C15 C14 1.3900 .
C14 H14 0.9500 .
C14 C13 1.3900 .
C13 H13 0.9500 .
C12A C17A 1.3900 .
C12A C13A 1.3900 .
C17A H17A 0.9500 .
C17A C16A 1.3900 .
C16A H16A 0.9500 .
C16A C15A 1.3900 .
C15A H15A 0.9500 .
C15A C14A 1.3900 .
C14A H14A 0.9500 .
C14A C13A 1.3900 .
C13A H13A 0.9500 .
C18 C19 1.380(4) .
C18 C23 1.391(4) .
C18 P1 1.820(3) .
C19 H19 0.9500 .
C19 C20 1.384(4) .
C20 H20 0.9500 .
C20 C21 1.370(4) .
C21 H21 0.9500 .
C21 C22 1.383(4) .
C22 H22 0.9500 .
C22 C23 1.387(4) .
C23 H23 0.9500 .
C24 C25 1.394(4) .
C24 C29 1.384(4) .
C24 P1 1.819(3) .
C25 H25 0.9500 .
C25 C26 1.383(4) .
C26 H26 0.9500 .
C26 C27 1.387(4) .
C27 H27 0.9500 .
C27 C28 1.377(5) .
C28 H28 0.9500 .
C28 C29 1.391(4) .
C29 H29 0.9500 .
P1 S1 1.9557(9) .

loop_
_geom_torsion_atom_site_label_1
_geom_torsion_atom_site_label_2
_geom_torsion_atom_site_label_3
_geom_torsion_atom_site_label_4
_geom_torsion
_geom_torsion_site_symmetry_1
_geom_torsion_site_symmetry_4
C1 C2 C3 C4 -0.5(8) . .
C1 C6 C7 C8 170.3(5) . .
C1A C2A C3A C4A -2(3) . .
C1A C6A C7A C8A -155.7(17) . .
C1A C6A C7A C8A 102.4(19) . 3_656
C2 C1 C6 C5 0.9(9) . .
C2 C1 C6 C7 179.6(5) . .
C2 C1 P1 C1A 19(5) . .
C2 C1 P1 C18 -12.1(6) . .
C2 C1 P1 C24 -123.7(5) . .
C2 C1 P1 S1 113.7(6) . .
C2 C3 C4 C5 0.2(8) . .
C2A C1A C6A C5A 5(3) . .
C2A C1A C6A C7A -174(2) . .
C2A C1A P1 C1 -137(7) . .
C2A C1A P1 C18 13(2) . .
C2A C1A P1 C24 -98(2) . .
C2A C1A P1 S1 132.4(19) . .
C2A C3A C4A C5A 4(3) . .
C3 C4 C5 C6 0.7(8) . .
C3A C4A C5A C6A -2(3) . .
C4 C5 C6 C1 -1.2(8) . .
C4 C5 C6 C7 -180.0(5) . .
C4A C5A C6A C1A -3(2) . .
C4A C5A C6A C7A 176.2(15) . .
C5 C6 C7 C8 -11.0(6) . .
C5A C6A C7A C8A -76.2(14) . 3_656
C5A C6A C7A C8A 25.7(17) . .
C6 C1 C2 C3 -0.1(9) . .
C6 C1 P1 C1A -156(6) . .
C6 C1 P1 C18 172.4(5) . .
C6 C1 P1 C24 60.8(6) . .
C6 C1 P1 S1 -61.8(6) . .
C6 C7 C8 C9 -177.1(3) . .
C6A C1A C2A C3A -2(4) . .
C6A C1A P1 C1 39(5) . .
C6A C1A P1 C18 -171.2(16) . .
C6A C1A P1 C24 78.1(19) . .
C6A C1A P1 S1 -51.8(19) . .
C6A C7A C8A C7A -116.9(12) . 3_656
C6A C7A C8A C9A 122.4(12) . .
C7 C8 C9 C10 -167.9(3) . .
C7 C8 C9 O1 10.5(6) . .
C7A C8A C9A C10A -166.1(9) . .
C7A C8A C9A C10A 87.7(12) 3_656 .
C7A C8A C9A O1A 13.7(19) . .
C7A C8A C9A O1A -92.6(15) 3_656 .
C8 C9 C10 C11 15.3(5) . .
C8A C7A C8A C7A 0.0 3_656 3_656
C8A C7A C8A C9A -120.7(12) 3_656 .
C8A C9A C10A C11A -151.5(11) . .
C9 C10 C11 C12 175.8(4) . .
C9A C10A C11A C12A 176.3(13) . .
C10 C11 C12 C17 -175.1(4) . .
C10 C11 C12 C13 5.8(6) . .
C10A C11A C12A C17A 17(2) . .
C10A C11A C12A C13A -164.7(14) . .
C11 C12 C17 C16 -179.0(5) . .
C11 C12 C13 C14 179.0(5) . .
C11A C12A C17A C16A 178.4(19) . .
C11A C12A C13A C14A -178.4(18) . .
C12 C17 C16 C15 0.0 . .
C17 C12 C13 C14 0.0 . .
C17 C16 C15 C14 0.0 . .
C16 C15 C14 C13 0.0 . .
C15 C14 C13 C12 0.0 . .
C13 C12 C17 C16 0.0 . .
C12A C17A C16A C15A 0.0 . .
C17A C12A C13A C14A 0.0 . .
C17A C16A C15A C14A 0.0 . .
C16A C15A C14A C13A 0.0 . .
C15A C14A C13A C12A 0.0 . .
C13A C12A C17A C16A 0.0 . .
C18 C19 C20 C21 0.2(5) . .
C19 C18 C23 C22 0.1(4) . .
C19 C18 P1 C1 111.6(3) . .
C19 C18 P1 C1A 105.9(9) . .
C19 C18 P1 C24 -137.9(2) . .
C19 C18 P1 S1 -15.5(2) . .
C19 C20 C21 C22 -0.1(5) . .
C20 C21 C22 C23 0.1(5) . .
C21 C22 C23 C18 -0.1(5) . .
C23 C18 C19 C20 -0.1(4) . .
C23 C18 P1 C1 -66.6(3) . .
C23 C18 P1 C1A -72.3(9) . .
C23 C18 P1 C24 43.8(3) . .
C23 C18 P1 S1 166.3(2) . .
C24 C25 C26 C27 1.3(4) . .
C25 C24 C29 C28 0.7(4) . .
C25 C24 P1 C1 36.7(3) . .
C25 C24 P1 C1A 29.6(9) . .
C25 C24 P1 C18 -76.5(2) . .
C25 C24 P1 S1 160.94(18) . .
C25 C26 C27 C28 -0.4(4) . .
C26 C27 C28 C29 -0.4(5) . .
C27 C28 C29 C24 0.2(4) . .
C29 C24 C25 C26 -1.5(4) . .
C29 C24 P1 C1 -143.1(3) . .
C29 C24 P1 C1A -150.2(9) . .
C29 C24 P1 C18 103.7(2) . .
C29 C24 P1 S1 -18.9(2) . .
O1 C9 C10 C11 -163.1(4) . .
O1A C9A C10A C11A 29(2) . .
P1 C1 C2 C3 -175.8(4) . .
P1 C1 C6 C5 176.4(4) . .
P1 C1 C6 C7 -4.8(8) . .
P1 C1A C2A C3A 173.0(16) . .
P1 C1A C6A C5A -170.8(13) . .
P1 C1A C6A C7A 10(3) . .
P1 C18 C19 C20 -178.4(2) . .
P1 C18 C23 C22 178.3(2) . .
P1 C24 C25 C26 178.74(19) . .
P1 C24 C29 C28 -179.5(2) . .
